data_1522865
loop_
_publ_author_name
'Schubert, K.'
'Lukas, H.L.'
'Meissner, H.G.'
'Bhan, S.'

_publ_section_title
;
 Zum Aufbau der Systeme Co-Ga, Pd-Ga, Pd-Sn und verwandter Legierungen
;
_journal_name_full 'Zeitschrift fuer Metallkunde'
_journal_page_first 534
_journal_page_last 540
_journal_volume 50
_journal_year 1959
_chemical_formula_sum 'Ga Pd2'
_space_group_IT_number 62
_symmetry_space_group_name_Hall '-P 2ac 2n'
_symmetry_space_group_name_H-M 'P n m a'
_cell_angle_alpha 90
_cell_angle_beta 90
_cell_angle_gamma 90
_cell_formula_units_Z 4
_cell_length_a 5.493
_cell_length_b 4.064
_cell_length_c 7.814
_cell_volume 174.436
_citation_journal_id_ASTM ZEMTAE
_cod_data_source_file Schubert_ZEMTAE_1959_299.cif
_cod_data_source_block Ga1Pd2
_cod_original_cell_volume 174.4362
_cod_original_formula_sum 'Ga1 Pd2'
_cod_database_code 1522865

loop_
_symmetry_equiv_pos_as_xyz
x,y,z
-x+1/2,-y,z+1/2
x+1/2,-y+1/2,-z+1/2
-x,y+1/2,-z
-x,-y,-z
x-1/2,y,-z-1/2
-x-1/2,y-1/2,z-1/2
x,-y-1/2,z

loop_
_atom_site_label
_atom_site_type_symbol
_atom_site_fract_x
_atom_site_fract_y
_atom_site_fract_z
_atom_site_occupancy
_atom_site_U_iso_or_equiv
Pd1 Pd 0.04 0.25 0.21 1 0.0
Pd2 Pd 0.17 0.25 0.57 1 0.0
Ga1 Ga 0.71 0.25 0.61 1 0.0
